data_4081245
loop_
_publ_author_name
'Burgun, Alexandre'
'Gendron, Fr\'ed\'eric'
'Schauer, Phil A.'
'Skelton, Brian W.'
'Low, Paul J.'
'Costuas, Karine'
'Halet, Jean-Fran\,cois'
'Bruce, Michael I.'
'Lapinte, Claude'

_publ_section_title
;
 Straightforward Access to Tetrametallic Complexes with a Square Array by
 Oxidative Dimerization of Organometallic Wires
;
_journal_issue 18
_journal_name_full Organometallics
_journal_page_first 5015
_journal_paper_doi 10.1021/om4003768
_journal_volume 32
_journal_year 2013
_chemical_formula_moiety 'C68 H58 P4 Ru2,0.5(C6 H6)'
_chemical_formula_sum 'C71 H61 P4 Ru2'
_chemical_formula_weight 1240.22
_chemical_name_systematic
;
 ?
;
_space_group_IT_number 85
_symmetry_cell_setting tetragonal
_symmetry_space_group_name_Hall '-P 4a'
_symmetry_space_group_name_H-M 'P 4/n :2'
_atom_sites_solution_hydrogens geom
_atom_sites_solution_primary direct
_atom_sites_solution_secondary difmap
_audit_creation_date 2009-07-13T13:06:04-00:00
_audit_creation_method 'WinGX routine CIF_UPDATE'
_cell_angle_alpha 90
_cell_angle_beta 90
_cell_angle_gamma 90
_cell_formula_units_Z 8
_cell_length_a 35.6390(18)
_cell_length_b 35.6390(18)
_cell_length_c 9.3223(8)
_cell_measurement_reflns_used 12634
_cell_measurement_temperature 100(2)
_cell_measurement_theta_max 27.9007
_cell_measurement_theta_min 2.7215
_cell_volume 11840.6(13)
_computing_cell_refinement
;
        CrysAlis RED, Oxford Diffraction Ltd.,
        Version 1.171.32.29 (release 10-06-2008 CrysAlis171 .NET)
        (compiled Jun 10 2008,16:49:55)
;
_computing_data_collection
;
        CrysAlis CCD, Oxford Diffraction Ltd.,
        Version 1.171.32.29 (release 10-06-2008 CrysAlis171 .NET)
        (compiled Jun 10 2008,16:49:55)
;
_computing_data_reduction
;
        CrysAlis RED, Oxford Diffraction Ltd.,
        Version 1.171.32.29 (release 10-06-2008 CrysAlis171 .NET)
        (compiled Jun 10 2008,16:49:55)
;
_computing_molecular_graphics 'OrtepII (Johnson, C. K. (1976)'
_computing_publication_material 'WinGX Farrugia, L. J. (1999)'
_computing_structure_refinement 'SHELXL-97 (Sheldrick, 2008)'
_diffrn_ambient_temperature 100(2)
_diffrn_detector_area_resol_mean 16.0009
_diffrn_measured_fraction_theta_full 0.994
_diffrn_measured_fraction_theta_max 0.952
_diffrn_measurement_device_type 'Xcalibur, Sapphire3'
_diffrn_measurement_method '\w scans'
_diffrn_orient_matrix_UB_11 0.0001918592
_diffrn_orient_matrix_UB_12 -0.0024775452
_diffrn_orient_matrix_UB_13 0.0758367258
_diffrn_orient_matrix_UB_21 0.0158655202
_diffrn_orient_matrix_UB_22 -0.0120197849
_diffrn_orient_matrix_UB_23 -0.0063597678
_diffrn_orient_matrix_UB_31 0.0121038285
_diffrn_orient_matrix_UB_32 0.0157618649
_diffrn_orient_matrix_UB_33 0.007016349
_diffrn_radiation_monochromator graphite
_diffrn_radiation_type MoK\a
_diffrn_radiation_wavelength 0.71073
_diffrn_reflns_av_R_equivalents 0.1094
_diffrn_reflns_av_unetI/netI 0.1417
_diffrn_reflns_limit_h_max 42
_diffrn_reflns_limit_h_min -46
_diffrn_reflns_limit_k_max 46
_diffrn_reflns_limit_k_min -31
_diffrn_reflns_limit_l_max 12
_diffrn_reflns_limit_l_min -11
_diffrn_reflns_number 82455
_diffrn_reflns_theta_full 27
_diffrn_reflns_theta_max 27.81
_diffrn_reflns_theta_min 2.72
_exptl_absorpt_coefficient_mu 0.66
_exptl_absorpt_correction_T_max 0.94
_exptl_absorpt_correction_T_min 0.88
_exptl_absorpt_correction_type multi-scan
_exptl_absorpt_process_details
;
CrysAlis RED, Oxford Diffraction Ltd.,
Version 1.171.32.29 (release 10-06-2008 CrysAlis171 .NET)
(compiled Jun 10 2008,16:49:55)
Analytical numeric absorption correction using a multifaceted crystal
    model based on expressions derived by R.C. Clark & J.S. Reid.
(Clark, R. C. & Reid, J. S. (1995). Acta Cryst. A51, 887-897)
;
_exptl_crystal_colour black
_exptl_crystal_density_diffrn 1.391
_exptl_crystal_density_method 'not measured'
_exptl_crystal_description slab
_exptl_crystal_F_000 5080
_exptl_crystal_size_max 0.16
_exptl_crystal_size_mid 0.14
_exptl_crystal_size_min 0.1
_refine_diff_density_max 2.052
_refine_diff_density_min -0.696
_refine_diff_density_rms 0.121
_refine_ls_extinction_method none
_refine_ls_goodness_of_fit_ref 0.943
_refine_ls_hydrogen_treatment constr
_refine_ls_matrix_type full
_refine_ls_number_parameters 982
_refine_ls_number_reflns 13367
_refine_ls_number_restraints 604
_refine_ls_restrained_S_all 0.941
_refine_ls_R_factor_all 0.1514
_refine_ls_R_factor_gt 0.0718
_refine_ls_shift/su_max 0.007
_refine_ls_shift/su_mean 0
_refine_ls_structure_factor_coef Fsqd
_refine_ls_weighting_details 'calc w=1/[\s^2^(Fo^2^)+(0.1023P)^2^] where P=(Fo^2^+2Fc^2^)/3'
_refine_ls_weighting_scheme calc
_refine_ls_wR_factor_gt 0.16
_refine_ls_wR_factor_ref 0.1915
_reflns_number_gt 7647
_reflns_number_total 13367
_reflns_threshold_expression I>2\s(I)
_cod_data_source_file om4003768_si_002.cif
_cod_data_source_block br1466
_cod_original_sg_symbol_Hall -P_4a
_cod_original_sg_symbol_H-M 'P 4/n'
_cod_database_code 4081245

loop_
_symmetry_equiv_pos_as_xyz
'x, y, z'
'-x+1/2, -y+1/2, z'
'-y+1/2, x, z'
'y, -x+1/2, z'
'-x, -y, -z'
'x-1/2, y-1/2, -z'
'y-1/2, -x, -z'
'-y, x-1/2, -z'

loop_
_atom_site_label
_atom_site_type_symbol
_atom_site_fract_x
_atom_site_fract_y
_atom_site_fract_z
_atom_site_U_iso_or_equiv
_atom_site_adp_type
_atom_site_occupancy
_atom_site_symmetry_multiplicity
_atom_site_calc_flag
_atom_site_refinement_flags
_atom_site_disorder_assembly
_atom_site_disorder_group
Ru1 Ru 0.327736(15) 0.872792(14) 0.45714(6) 0.02382(15) Uani 1 1 d . A .
Ru2 Ru 0.308946(15) 1.108088(15) -0.14889(6) 0.02567(15) Uani 1 1 d . A .
P1 P 0.38802(5) 0.89102(5) 0.46621(19) 0.0272(4) Uani 1 1 d . . .
C111 C 0.4232(2) 0.8585(2) 0.5436(8) 0.0393(17) Uani 1 1 d U . .
C112 C 0.4150(2) 0.8217(2) 0.5711(8) 0.0398(17) Uani 1 1 d U . .
H112 H 0.3911 0.8121 0.5445 0.048 Uiso 1 1 calc R . .
C113 C 0.4405(2) 0.7985(2) 0.6365(9) 0.0475(18) Uani 1 1 d U . .
H113 H 0.4337 0.7731 0.6551 0.057 Uiso 1 1 calc R . .
C114 C 0.4750(2) 0.8106(3) 0.6751(9) 0.057(2) Uani 1 1 d U . .
H114 H 0.4924 0.7939 0.7193 0.069 Uiso 1 1 calc R . .
C115 C 0.4844(2) 0.8467(3) 0.6499(11) 0.075(2) Uani 1 1 d U . .
H115 H 0.5083 0.8559 0.6777 0.09 Uiso 1 1 calc R . .
C116 C 0.4589(2) 0.8704(3) 0.5832(10) 0.067(2) Uani 1 1 d U . .
H116 H 0.466 0.8956 0.564 0.081 Uiso 1 1 calc R . .
C121 C 0.40961(18) 0.90668(19) 0.2963(7) 0.0282(16) Uani 1 1 d . . .
C122 C 0.3991(2) 0.9408(2) 0.2359(8) 0.0364(18) Uani 1 1 d . . .
H122 H 0.382 0.9567 0.2853 0.044 Uiso 1 1 calc R . .
C123 C 0.4132(2) 0.9515(2) 0.1046(8) 0.0376(18) Uani 1 1 d . . .
H123 H 0.4064 0.9753 0.066 0.045 Uiso 1 1 calc R . .
C124 C 0.4371(2) 0.9286(2) 0.0282(8) 0.042(2) Uani 1 1 d . . .
H124 H 0.4465 0.9362 -0.0625 0.05 Uiso 1 1 calc R . .
C125 C 0.4472(2) 0.8939(2) 0.0863(8) 0.041(2) Uani 1 1 d . . .
H125 H 0.4635 0.8777 0.035 0.05 Uiso 1 1 calc R . .
C126 C 0.4333(2) 0.8833(2) 0.2192(8) 0.0399(19) Uani 1 1 d . . .
H126 H 0.4401 0.8596 0.2581 0.048 Uiso 1 1 calc R . .
C10 C 0.3904(2) 0.9315(2) 0.5897(7) 0.0354(18) Uani 1 1 d . . .
H10A H 0.4169 0.9378 0.6104 0.042 Uiso 1 1 calc R . .
H10B H 0.3783 0.9536 0.5452 0.042 Uiso 1 1 calc R . .
C20 C 0.3700(2) 0.9211(2) 0.7285(8) 0.044(2) Uani 1 1 d U A .
H20A H 0.361 0.9442 0.7764 0.053 Uiso 1 1 calc R . .
H20B H 0.3877 0.9083 0.7943 0.053 Uiso 1 1 calc R . .
P2 P 0.32969(5) 0.88978(5) 0.69018(18) 0.0246(4) Uani 1 1 d . . .
C211 C 0.3303(8) 0.8486(10) 0.808(4) 0.040(4) Uani 0.5 1 d PU A 1
C212 C 0.3592(6) 0.8334(6) 0.884(2) 0.047(4) Uani 0.5 1 d PU A 1
H212 H 0.3824 0.8464 0.8824 0.056 Uiso 0.5 1 calc PR A 1
C213 C 0.3574(8) 0.8009(6) 0.961(3) 0.052(4) Uani 0.5 1 d PU A 1
H213 H 0.3782 0.7931 1.0177 0.063 Uiso 0.5 1 calc PR A 1
C214 C 0.3267(7) 0.7805(5) 0.958(2) 0.051(4) Uani 0.5 1 d PU A 1
H214 H 0.3264 0.7568 1.0043 0.061 Uiso 0.5 1 calc PR A 1
C215 C 0.2946(6) 0.7932(4) 0.8871(17) 0.045(3) Uani 0.5 1 d PU A 1
H215 H 0.2719 0.7792 0.8898 0.054 Uiso 0.5 1 calc PR A 1
C216 C 0.2968(5) 0.8271(6) 0.812(2) 0.039(4) Uani 0.5 1 d PU A 1
H216 H 0.2752 0.836 0.7626 0.047 Uiso 0.5 1 calc PR A 1
C231 C 0.3391(8) 0.8524(9) 0.816(4) 0.033(4) Uani 0.5 1 d PU A 2
C232 C 0.3738(5) 0.8443(5) 0.873(2) 0.037(3) Uani 0.5 1 d PU A 2
H232 H 0.3933 0.8623 0.8634 0.045 Uiso 0.5 1 calc PR A 2
C233 C 0.3816(5) 0.8113(5) 0.9441(18) 0.044(3) Uani 0.5 1 d PU A 2
H233 H 0.4059 0.8067 0.9821 0.053 Uiso 0.5 1 calc PR A 2
C234 C 0.3544(7) 0.7859(5) 0.958(2) 0.044(3) Uani 0.5 1 d PU A 2
H234 H 0.3596 0.7629 1.0057 0.052 Uiso 0.5 1 calc PR A 2
C235 C 0.3200(6) 0.7921(6) 0.907(2) 0.043(3) Uani 0.5 1 d PU A 2
H235 H 0.3006 0.7741 0.9197 0.051 Uiso 0.5 1 calc PR A 2
C236 C 0.3135(6) 0.8256(6) 0.836(2) 0.041(4) Uani 0.5 1 d PU A 2
H236 H 0.2891 0.8298 0.7978 0.05 Uiso 0.5 1 calc PR A 2
C221 C 0.29062(19) 0.91539(17) 0.7727(8) 0.0279(16) Uani 1 1 d . A .
C222 C 0.25857(19) 0.92323(18) 0.6930(8) 0.0304(16) Uani 1 1 d . . .
H222 H 0.257 0.9146 0.5967 0.037 Uiso 1 1 calc R A .
C223 C 0.2286(2) 0.9435(2) 0.7516(9) 0.042(2) Uani 1 1 d . A .
H223 H 0.2068 0.9486 0.6965 0.051 Uiso 1 1 calc R . .
C224 C 0.2316(2) 0.9560(2) 0.8920(10) 0.049(2) Uani 1 1 d . . .
H224 H 0.2118 0.9704 0.9325 0.058 Uiso 1 1 calc R A .
C225 C 0.2632(2) 0.9477(2) 0.9749(9) 0.044(2) Uani 1 1 d . A .
H225 H 0.2646 0.9557 1.072 0.052 Uiso 1 1 calc R . .
C226 C 0.29266(19) 0.92762(18) 0.9136(8) 0.0325(17) Uani 1 1 d . . .
H226 H 0.3144 0.9223 0.9689 0.039 Uiso 1 1 calc R A .
C1 C 0.31727(18) 0.92603(18) 0.4063(7) 0.0238(14) Uani 1 1 d . . .
C2 C 0.31099(19) 0.95705(19) 0.3575(7) 0.0296(16) Uani 1 1 d . A .
C3 C 0.30813(19) 0.9898(2) 0.2783(7) 0.0307(16) Uani 1 1 d . . .
C4 C 0.3077(2) 1.01643(18) 0.1972(7) 0.0291(16) Uani 1 1 d . A .
C5 C 0.3075(2) 1.04473(19) 0.0968(8) 0.0330(17) Uani 1 1 d . . .
C6 C 0.3071(2) 1.06904(19) 0.0045(7) 0.0289(16) Uani 1 1 d . A .
P3 P 0.35040(5) 1.06891(5) -0.2517(2) 0.0369(5) Uani 1 1 d . . .
C311 C 0.3728(6) 1.0811(5) -0.409(2) 0.025(3) Uani 0.5 1 d PU B 1
C312 C 0.3698(4) 1.0591(4) -0.5342(14) 0.027(2) Uani 0.5 1 d PU B 1
H312 H 0.3572 1.0356 -0.5305 0.033 Uiso 0.5 1 calc PR B 1
C313 C 0.3850(4) 1.0717(4) -0.6634(14) 0.028(2) Uani 0.5 1 d PU B 1
H313 H 0.3818 1.0574 -0.7485 0.034 Uiso 0.5 1 calc PR B 1
C314 C 0.4048(4) 1.1050(4) -0.6670(16) 0.033(3) Uani 0.5 1 d PU B 1
H314 H 0.4153 1.113 -0.7555 0.04 Uiso 0.5 1 calc PR B 1
C315 C 0.4098(6) 1.1266(8) -0.549(3) 0.031(3) Uani 0.5 1 d PU B 1
H315 H 0.4223 1.1501 -0.555 0.038 Uiso 0.5 1 calc PR B 1
C316 C 0.3958(5) 1.1130(7) -0.411(3) 0.025(3) Uani 0.5 1 d PU B 1
H316 H 0.4021 1.1255 -0.3249 0.03 Uiso 0.5 1 calc PR B 1
C331 C 0.3699(10) 1.0922(7) -0.430(3) 0.060(4) Uani 0.5 1 d PU B 2
C332 C 0.3462(6) 1.0935(5) -0.5571(18) 0.066(4) Uani 0.5 1 d PU B 2
H332 H 0.3222 1.0819 -0.5571 0.079 Uiso 0.5 1 calc PR B 2
C333 C 0.3590(6) 1.1118(6) -0.676(2) 0.074(4) Uani 0.5 1 d PU B 2
H333 H 0.3448 1.1125 -0.7624 0.088 Uiso 0.5 1 calc PR B 2
C334 C 0.3941(7) 1.1294(6) -0.666(2) 0.071(4) Uani 0.5 1 d PU B 2
H334 H 0.4032 1.1427 -0.747 0.086 Uiso 0.5 1 calc PR B 2
C335 C 0.4179(10) 1.1286(10) -0.536(4) 0.069(5) Uani 0.5 1 d PU B 2
H335 H 0.442 1.14 -0.5323 0.082 Uiso 0.5 1 calc PR B 2
C336 C 0.4033(9) 1.1114(11) -0.429(4) 0.062(5) Uani 0.5 1 d PU B 2
H336 H 0.4168 1.1119 -0.3407 0.075 Uiso 0.5 1 calc PR B 2
C321 C 0.3909(6) 1.0521(5) -0.1772(17) 0.024(3) Uani 0.5 1 d PU B 1
C322 C 0.4024(5) 1.0665(5) -0.046(2) 0.025(3) Uani 0.5 1 d PU B 1
H322 H 0.387 1.0834 0.0067 0.03 Uiso 0.5 1 calc PR B 1
C323 C 0.4385(5) 1.0547(4) 0.0083(16) 0.030(3) Uani 0.5 1 d PU B 1
H323 H 0.4476 1.065 0.0956 0.036 Uiso 0.5 1 calc PR B 1
C324 C 0.4592(7) 1.0297(7) -0.062(2) 0.032(3) Uani 0.5 1 d PU B 1
H324 H 0.4828 1.0225 -0.0224 0.039 Uiso 0.5 1 calc PR B 1
C325 C 0.4475(4) 1.0138(4) -0.1910(16) 0.027(3) Uani 0.5 1 d PU B 1
H325 H 0.4626 0.9956 -0.238 0.033 Uiso 0.5 1 calc PR B 1
C326 C 0.4130(4) 1.0250(4) -0.2505(17) 0.028(3) Uani 0.5 1 d PU B 1
H326 H 0.4046 1.0146 -0.3386 0.034 Uiso 0.5 1 calc PR B 1
C341 C 0.3940(7) 1.0564(7) -0.127(2) 0.042(4) Uani 0.5 1 d PU B 2
C342 C 0.3968(6) 1.0676(6) 0.019(2) 0.043(3) Uani 0.5 1 d PU B 2
H342 H 0.3767 1.0804 0.0646 0.052 Uiso 0.5 1 calc PR B 2
C343 C 0.4294(5) 1.0596(5) 0.094(2) 0.045(3) Uani 0.5 1 d PU B 2
H343 H 0.4313 1.0679 0.1906 0.053 Uiso 0.5 1 calc PR B 2
C344 C 0.4592(5) 1.0402(5) 0.036(2) 0.046(3) Uani 0.5 1 d PU B 2
H344 H 0.481 1.035 0.0912 0.055 Uiso 0.5 1 calc PR B 2
C345 C 0.4568(8) 1.0284(9) -0.105(2) 0.042(4) Uani 0.5 1 d PU B 2
H345 H 0.477 1.0149 -0.1462 0.05 Uiso 0.5 1 calc PR B 2
C346 C 0.4247(5) 1.0362(5) -0.1886(18) 0.042(3) Uani 0.5 1 d PU B 2
H346 H 0.4234 1.0281 -0.2855 0.05 Uiso 0.5 1 calc PR B 2
C30 C 0.3302(5) 1.0214(4) -0.2671(16) 0.018(3) Uani 0.5 1 d PU B 1
H30A H 0.3468 1.0049 -0.3243 0.022 Uiso 0.5 1 calc PR B 1
H30B H 0.3265 1.0101 -0.1711 0.022 Uiso 0.5 1 calc PR B 1
C40 C 0.2926(4) 1.0271(5) -0.3425(16) 0.019(3) Uani 0.5 1 d PU B 1
H40A H 0.2764 1.0049 -0.3263 0.023 Uiso 0.5 1 calc PR B 1
H40B H 0.2967 1.0297 -0.4471 0.023 Uiso 0.5 1 calc PR B 1
C50 C 0.3238(5) 1.0266(5) -0.333(2) 0.039(5) Uani 0.5 1 d PU B 2
H50A H 0.3238 1.0286 -0.4387 0.047 Uiso 0.5 1 calc PR B 2
H50B H 0.3369 1.003 -0.3065 0.047 Uiso 0.5 1 calc PR B 2
C60 C 0.2838(5) 1.0252(5) -0.2785(19) 0.028(4) Uani 0.5 1 d PU B 2
H60A H 0.2829 1.0134 -0.1824 0.034 Uiso 0.5 1 calc PR B 2
H60B H 0.2679 1.0103 -0.3447 0.034 Uiso 0.5 1 calc PR B 2
P4 P 0.26728(6) 1.07212(5) -0.2696(2) 0.0384(5) Uani 1 1 d . . .
C411 C 0.2522(10) 1.0927(12) -0.451(2) 0.028(4) Uani 0.5 1 d PU B 1
C412 C 0.2746(5) 1.0922(4) -0.5762(16) 0.045(4) Uani 0.5 1 d PU B 1
H412 H 0.2974 1.0784 -0.5762 0.054 Uiso 0.5 1 calc PR B 1
C413 C 0.2638(5) 1.1114(5) -0.6989(16) 0.056(5) Uani 0.5 1 d PU B 1
H413 H 0.2773 1.1082 -0.7859 0.068 Uiso 0.5 1 calc PR B 1
C414 C 0.2323(5) 1.1361(5) -0.6936(18) 0.044(4) Uani 0.5 1 d PU B 1
H414 H 0.2271 1.1522 -0.7722 0.053 Uiso 0.5 1 calc PR B 1
C415 C 0.2104(7) 1.1365(10) -0.580(4) 0.050(7) Uani 0.5 1 d PU B 1
H415 H 0.1871 1.1494 -0.5824 0.06 Uiso 0.5 1 calc PR B 1
C416 C 0.2221(6) 1.1175(8) -0.454(3) 0.036(6) Uani 0.5 1 d PU B 1
H416 H 0.2087 1.122 -0.3671 0.043 Uiso 0.5 1 calc PR B 1
C431 C 0.2491(14) 1.0901(16) -0.426(4) 0.051(5) Uani 0.5 1 d PU B 2
C432 C 0.2475(5) 1.0641(6) -0.5460(17) 0.053(3) Uani 0.5 1 d PU B 2
H432 H 0.2541 1.0384 -0.5342 0.063 Uiso 0.5 1 calc PR B 2
C433 C 0.2360(5) 1.0781(6) -0.6810(18) 0.058(3) Uani 0.5 1 d PU B 2
H433 H 0.2374 1.0622 -0.7628 0.069 Uiso 0.5 1 calc PR B 2
C434 C 0.2232(6) 1.1134(6) -0.696(2) 0.060(4) Uani 0.5 1 d PU B 2
H434 H 0.2165 1.1231 -0.7874 0.072 Uiso 0.5 1 calc PR B 2
C435 C 0.2200(9) 1.1361(12) -0.565(4) 0.059(5) Uani 0.5 1 d PU B 2
H435 H 0.2091 1.1604 -0.5713 0.071 Uiso 0.5 1 calc PR B 2
C436 C 0.2324(8) 1.1231(11) -0.434(4) 0.054(5) Uani 0.5 1 d PU B 2
H436 H 0.229 1.1378 -0.3498 0.065 Uiso 0.5 1 calc PR B 2
C421 C 0.2208(6) 1.0623(6) -0.155(2) 0.029(5) Uani 0.5 1 d P B 1
C422 C 0.2182(5) 1.0683(6) -0.012(2) 0.040(5) Uani 0.5 1 d P B 1
H422 H 0.239 1.0786 0.0382 0.048 Uiso 0.5 1 calc PR B 1
C423 C 0.1854(4) 1.0596(6) 0.062(3) 0.054(5) Uani 0.5 1 d P B 1
H423 H 0.183 1.066 0.1606 0.065 Uiso 0.5 1 calc PR B 1
C424 C 0.1577(6) 1.0424(6) -0.005(3) 0.055(5) Uani 0.5 1 d P B 1
H424 H 0.1366 1.0345 0.049 0.066 Uiso 0.5 1 calc PR B 1
C425 C 0.1579(10) 1.0353(11) -0.154(3) 0.055(10) Uani 0.5 1 d P B 1
H425 H 0.1371 1.0245 -0.2032 0.066 Uiso 0.5 1 calc PR B 1
C426 C 0.1917(6) 1.0455(6) -0.226(2) 0.049(5) Uani 0.5 1 d P B 1
H426 H 0.1941 1.0406 -0.3259 0.059 Uiso 0.5 1 calc PR B 1
C441 C 0.2234(7) 1.0575(8) -0.212(2) 0.027(4) Uani 0.5 1 d PU B 2
C442 C 0.2115(6) 1.0689(7) -0.075(2) 0.032(3) Uani 0.5 1 d PU B 2
H442 H 0.2277 1.0835 -0.0168 0.038 Uiso 0.5 1 calc PR B 2
C443 C 0.1772(5) 1.0592(5) -0.0253(19) 0.034(3) Uani 0.5 1 d PU B 2
H443 H 0.1696 1.0669 0.068 0.041 Uiso 0.5 1 calc PR B 2
C444 C 0.1539(11) 1.0390(11) -0.105(3) 0.031(4) Uani 0.5 1 d PU B 2
H444 H 0.1304 1.0313 -0.0667 0.037 Uiso 0.5 1 calc PR B 2
C445 C 0.1635(5) 1.0286(5) -0.2488(19) 0.032(3) Uani 0.5 1 d PU B 2
H445 H 0.1461 1.0158 -0.3082 0.038 Uiso 0.5 1 calc PR B 2
C446 C 0.1977(4) 1.0376(5) -0.2975(17) 0.025(3) Uani 0.5 1 d PU B 2
H446 H 0.2047 1.0303 -0.3918 0.03 Uiso 0.5 1 calc PR B 2
C101 C 0.3150(3) 0.8448(2) 0.2480(9) 0.0523(19) Uani 1 1 d U . .
H101 H 0.3226 0.8553 0.1589 0.063 Uiso 1 1 calc R A .
C102 C 0.3339(2) 0.8191(2) 0.3368(8) 0.0422(17) Uani 1 1 d U A .
H102 H 0.3576 0.8082 0.3159 0.051 Uiso 1 1 calc R . .
C103 C 0.3134(3) 0.8121(2) 0.4570(11) 0.064(2) Uani 1 1 d U . .
H103 H 0.3207 0.7957 0.5324 0.077 Uiso 1 1 calc R A .
C104 C 0.2809(3) 0.8320(3) 0.4531(14) 0.075(3) Uani 1 1 d U A .
H104 H 0.2622 0.8321 0.5256 0.093 Uiso 1 1 calc R . .
C105 C 0.2796(3) 0.8511(3) 0.3327(12) 0.070(2) Uani 1 1 d U A .
H105 H 0.2593 0.8666 0.3034 0.084 Uiso 1 1 calc R . .
C201 C 0.3319(4) 1.1567(2) -0.0264(13) 0.070(3) Uani 1 1 d U . .
H201 H 0.349 1.1535 0.0509 0.084 Uiso 1 1 calc R B .
C202 C 0.3414(3) 1.1610(3) -0.1616(14) 0.075(3) Uani 1 1 d U A .
H202 H 0.3665 1.1612 -0.196 0.09 Uiso 1 1 calc R . .
C203 C 0.3109(4) 1.1648(2) -0.2446(10) 0.063(3) Uani 1 1 d U . .
H203 H 0.3107 1.1681 -0.3457 0.076 Uiso 1 1 calc R B .
C204 C 0.2792(3) 1.1632(2) -0.1549(16) 0.074(4) Uani 1 1 d U A .
H204 H 0.2536 1.1653 -0.1817 0.091 Uiso 1 1 calc R . .
C205 C 0.2943(4) 1.1577(2) -0.0138(12) 0.076(3) Uani 1 1 d U A .
H205 H 0.2803 1.1551 0.0724 0.09 Uiso 1 1 calc R . .
C301 C 0.4688(2) 1.0040(2) 0.4126(8) 0.0392(19) Uani 1 1 d . . .
H301 H 0.4475 1.0066 0.3523 0.047 Uiso 1 1 calc R . .
C302 C 0.4862(2) 0.9697(2) 0.4286(8) 0.042(2) Uani 1 1 d . . .
H302 H 0.4767 0.9485 0.3792 0.051 Uiso 1 1 calc R . .
C303 C 0.5173(2) 0.9660(2) 0.5154(8) 0.0400(19) Uani 1 1 d . . .
H303 H 0.5291 0.9422 0.525 0.048 Uiso 1 1 calc R . .

loop_
_atom_site_aniso_label
_atom_site_aniso_U_11
_atom_site_aniso_U_22
_atom_site_aniso_U_33
_atom_site_aniso_U_23
_atom_site_aniso_U_13
_atom_site_aniso_U_12
Ru1 0.0238(3) 0.0224(3) 0.0253(3) 0.0032(2) 0.0008(2) 0.0004(2)
Ru2 0.0342(3) 0.0221(3) 0.0206(3) 0.0025(2) 0.0029(3) 0.0029(2)
P1 0.0232(9) 0.0354(10) 0.0232(9) 0.0036(8) 0.0004(8) -0.0024(8)
C111 0.029(3) 0.057(4) 0.032(4) 0.012(4) -0.002(3) 0.008(3)
C112 0.043(4) 0.038(4) 0.039(4) -0.011(3) -0.011(3) 0.015(3)
C113 0.052(4) 0.048(4) 0.042(4) -0.005(3) -0.006(4) 0.022(3)
C114 0.041(4) 0.075(5) 0.057(5) 0.029(4) 0.002(4) 0.020(4)
C115 0.034(4) 0.098(5) 0.092(6) 0.054(5) -0.021(4) -0.003(4)
C116 0.040(4) 0.081(5) 0.080(5) 0.049(4) -0.013(4) -0.010(4)
C121 0.026(4) 0.036(4) 0.022(3) 0.001(3) 0.000(3) -0.005(3)
C122 0.040(4) 0.035(4) 0.034(4) 0.005(3) 0.007(4) -0.006(3)
C123 0.040(4) 0.038(4) 0.035(4) 0.013(4) 0.004(4) -0.003(4)
C124 0.040(5) 0.062(6) 0.023(4) 0.005(4) -0.003(4) -0.016(4)
C125 0.046(5) 0.051(5) 0.027(4) -0.001(4) 0.011(4) 0.001(4)
C126 0.047(5) 0.035(4) 0.038(5) 0.009(4) 0.002(4) 0.000(4)
C10 0.028(4) 0.048(5) 0.030(4) -0.011(4) -0.009(3) -0.007(3)
C20 0.032(4) 0.069(6) 0.033(4) 0.000(4) -0.001(3) -0.005(4)
P2 0.0242(9) 0.0275(9) 0.0222(9) 0.0071(7) 0.0024(7) 0.0043(8)
C211 0.062(10) 0.030(7) 0.027(8) 0.010(7) 0.019(8) 0.013(7)
C212 0.070(9) 0.040(7) 0.030(7) 0.012(6) 0.012(7) 0.014(7)
C213 0.082(9) 0.041(8) 0.035(7) 0.012(7) 0.014(7) 0.013(8)
C214 0.087(9) 0.031(7) 0.034(7) 0.006(6) 0.018(7) 0.016(7)
C215 0.080(8) 0.028(6) 0.027(7) 0.005(5) 0.023(7) 0.009(7)
C216 0.064(8) 0.027(6) 0.027(7) 0.010(5) 0.022(7) 0.008(7)
C231 0.055(9) 0.030(7) 0.014(6) -0.002(6) -0.001(7) 0.015(7)
C232 0.051(8) 0.037(7) 0.025(6) 0.011(6) -0.002(6) 0.010(6)
C233 0.054(7) 0.045(7) 0.034(6) 0.010(6) 0.002(6) 0.016(6)
C234 0.058(8) 0.037(7) 0.035(7) 0.006(7) -0.001(7) 0.014(7)
C235 0.063(8) 0.039(7) 0.026(7) 0.003(6) -0.004(7) 0.012(7)
C236 0.062(8) 0.040(7) 0.021(7) 0.003(6) -0.008(7) 0.009(7)
C221 0.030(4) 0.017(3) 0.036(4) 0.001(3) 0.004(3) -0.008(3)
C222 0.033(4) 0.021(3) 0.038(4) -0.007(3) -0.007(3) -0.002(3)
C223 0.028(4) 0.036(4) 0.063(6) -0.016(4) -0.008(4) 0.003(3)
C224 0.033(4) 0.042(5) 0.071(6) -0.026(4) 0.001(4) 0.003(4)
C225 0.039(5) 0.038(5) 0.054(5) -0.024(4) 0.003(4) -0.003(4)
C226 0.027(4) 0.023(4) 0.048(5) -0.008(3) 0.005(3) -0.004(3)
C1 0.030(4) 0.026(4) 0.015(3) 0.000(3) -0.002(3) 0.005(3)
C2 0.034(4) 0.034(4) 0.021(3) -0.005(3) -0.004(3) 0.001(3)
C3 0.036(4) 0.034(4) 0.022(4) -0.002(3) -0.004(3) 0.002(3)
C4 0.043(4) 0.022(4) 0.022(4) 0.000(3) -0.009(3) 0.003(3)
C5 0.046(5) 0.027(4) 0.026(4) -0.004(3) 0.001(3) 0.004(3)
C6 0.040(4) 0.024(4) 0.023(4) -0.001(3) -0.001(3) 0.006(3)
P3 0.0328(11) 0.0255(10) 0.0525(13) -0.0082(9) 0.0146(10) -0.0050(8)
C311 0.020(6) 0.030(7) 0.024(6) -0.002(5) 0.003(5) -0.016(6)
C312 0.027(5) 0.031(6) 0.024(5) 0.000(5) -0.002(5) -0.014(5)
C313 0.028(6) 0.032(5) 0.025(5) 0.000(5) 0.003(5) -0.010(5)
C314 0.035(6) 0.034(6) 0.029(6) 0.002(5) 0.009(5) -0.007(5)
C315 0.028(6) 0.034(6) 0.031(7) 0.000(5) -0.001(6) -0.020(5)
C316 0.021(6) 0.028(6) 0.026(6) 0.004(5) -0.001(5) -0.021(6)
C331 0.091(11) 0.062(9) 0.028(7) -0.007(7) 0.024(7) 0.000(8)
C332 0.095(10) 0.070(8) 0.034(7) 0.001(7) 0.015(7) -0.004(7)
C333 0.103(10) 0.077(9) 0.041(7) 0.006(7) 0.015(7) -0.003(8)
C334 0.106(10) 0.066(9) 0.043(7) 0.008(7) 0.021(8) -0.004(8)
C335 0.102(11) 0.063(9) 0.042(8) -0.004(7) 0.022(8) -0.005(9)
C336 0.096(11) 0.055(9) 0.035(7) -0.010(7) 0.021(8) -0.006(9)
C321 0.026(6) 0.021(6) 0.025(7) 0.007(6) 0.011(5) -0.003(5)
C322 0.028(6) 0.023(6) 0.025(7) 0.006(6) 0.008(6) -0.005(5)
C323 0.032(6) 0.033(6) 0.024(6) 0.004(5) 0.005(5) -0.001(5)
C324 0.031(6) 0.035(6) 0.031(7) 0.004(7) 0.010(6) 0.003(5)
C325 0.025(5) 0.025(6) 0.031(6) 0.005(5) 0.012(5) 0.003(5)
C326 0.029(6) 0.025(6) 0.031(6) 0.002(5) 0.009(5) -0.002(5)
C341 0.043(7) 0.048(8) 0.035(8) 0.009(7) 0.000(7) 0.011(6)
C342 0.047(7) 0.045(7) 0.038(8) 0.006(7) -0.002(6) 0.004(6)
C343 0.046(7) 0.046(7) 0.041(7) 0.007(6) -0.004(6) 0.004(6)
C344 0.043(6) 0.053(7) 0.042(7) 0.010(7) -0.009(6) 0.003(6)
C345 0.040(7) 0.050(8) 0.036(8) 0.012(7) -0.002(7) 0.008(6)
C346 0.043(7) 0.051(8) 0.030(7) 0.009(6) 0.000(6) 0.009(6)
C30 0.023(8) 0.018(7) 0.013(7) 0.008(6) -0.008(6) -0.004(6)
C40 0.017(8) 0.021(7) 0.018(7) -0.002(7) 0.006(7) 0.004(6)
C50 0.032(10) 0.033(9) 0.051(11) -0.008(10) -0.002(10) -0.001(7)
C60 0.021(8) 0.025(7) 0.038(9) -0.010(8) -0.005(7) -0.003(6)
P4 0.0370(11) 0.0268(10) 0.0513(13) 0.0054(9) -0.0124(10) 0.0027(9)
C411 0.031(10) 0.045(11) 0.009(8) -0.004(9) -0.011(7) 0.018(8)
C412 0.054(9) 0.049(9) 0.033(8) 0.019(7) 0.017(7) 0.032(8)
C413 0.070(11) 0.079(12) 0.020(7) 0.014(7) 0.015(7) 0.041(9)
C414 0.064(11) 0.044(9) 0.025(8) 0.013(8) -0.003(7) 0.022(8)
C415 0.043(13) 0.064(12) 0.045(13) 0.028(10) 0.003(9) 0.029(11)
C416 0.039(11) 0.048(12) 0.021(10) 0.006(9) 0.001(8) 0.028(9)
C431 0.057(9) 0.062(9) 0.035(8) -0.005(8) -0.008(8) 0.014(8)
C432 0.054(8) 0.072(8) 0.033(6) -0.005(6) -0.001(6) 0.016(7)
C433 0.062(8) 0.077(8) 0.034(6) -0.004(6) 0.002(6) 0.016(7)
C434 0.067(9) 0.081(9) 0.032(7) 0.002(7) -0.010(7) 0.022(8)
C435 0.067(10) 0.074(9) 0.037(8) -0.001(7) -0.013(8) 0.024(9)
C436 0.062(10) 0.066(9) 0.035(7) -0.002(7) -0.013(8) 0.018(9)
C421 0.017(9) 0.031(11) 0.040(16) 0.006(13) -0.002(12) 0.002(7)
C422 0.027(9) 0.040(10) 0.052(13) 0.010(10) -0.013(9) 0.011(8)
C423 0.019(9) 0.067(13) 0.076(15) 0.026(12) 0.010(9) 0.007(8)
C424 0.040(11) 0.042(11) 0.083(17) 0.014(11) 0.012(12) 0.006(9)
C425 0.045(18) 0.07(2) 0.05(2) 0.03(2) -0.010(18) -0.004(14)
C426 0.055(14) 0.066(13) 0.025(10) 0.006(10) 0.000(10) 0.010(11)
C441 0.021(6) 0.040(8) 0.020(8) 0.009(7) 0.002(6) 0.012(5)
C442 0.030(7) 0.041(8) 0.024(8) 0.009(7) 0.004(6) 0.001(6)
C443 0.030(6) 0.043(7) 0.029(7) 0.007(6) 0.010(6) 0.004(6)
C444 0.024(7) 0.041(7) 0.028(8) 0.014(8) 0.008(7) 0.003(6)
C445 0.020(6) 0.047(7) 0.029(7) 0.010(6) 0.002(6) 0.006(5)
C446 0.016(5) 0.043(7) 0.016(6) 0.014(6) -0.001(5) 0.007(5)
C101 0.077(5) 0.036(4) 0.045(4) -0.006(3) -0.029(4) -0.020(4)
C102 0.052(4) 0.037(4) 0.038(4) -0.014(3) -0.006(3) 0.000(3)
C103 0.102(5) 0.034(4) 0.055(4) -0.007(4) 0.008(4) -0.018(4)
C104 0.067(5) 0.065(5) 0.089(6) -0.036(5) 0.018(5) -0.037(4)
C105 0.055(4) 0.050(4) 0.103(6) -0.042(4) -0.050(4) 0.007(4)
C201 0.100(8) 0.040(5) 0.071(7) -0.005(5) -0.033(7) -0.001(5)
C202 0.084(8) 0.038(5) 0.102(9) -0.018(6) 0.026(7) -0.016(5)
C203 0.132(9) 0.020(4) 0.037(5) 0.008(4) -0.002(6) 0.001(5)
C204 0.068(7) 0.028(5) 0.126(11) -0.014(6) -0.036(8) 0.023(5)
C205 0.130(10) 0.036(5) 0.062(7) -0.007(5) 0.057(7) 0.009(6)
C301 0.032(4) 0.049(5) 0.037(4) 0.011(4) -0.001(3) -0.005(4)
C302 0.042(5) 0.044(5) 0.041(5) -0.010(4) -0.001(4) -0.011(4)
C303 0.041(5) 0.033(4) 0.046(5) 0.003(4) 0.009(4) -0.004(4)

loop_
_atom_type_symbol
_atom_type_description
_atom_type_scat_dispersion_real
_atom_type_scat_dispersion_imag
_atom_type_scat_source
C C 0.0033 0.0016 'International Tables Vol C Tables 4.2.6.8 and 6.1.1.4'
H H 0 0 'International Tables Vol C Tables 4.2.6.8 and 6.1.1.4'
P P 0.1023 0.0942 'International Tables Vol C Tables 4.2.6.8 and 6.1.1.4'
Ru Ru -1.2594 0.8363 'International Tables Vol C Tables 4.2.6.8 and 6.1.1.4'

loop_
_geom_angle_atom_site_label_1
_geom_angle_atom_site_label_2
_geom_angle_atom_site_label_3
_geom_angle
_geom_angle_site_symmetry_1
C1 Ru1 C105 93.6(3) .
C1 Ru1 C104 118.7(4) .
C105 Ru1 C104 34.6(4) .
C1 Ru1 C103 152.1(4) .
C105 Ru1 C103 58.7(4) .
C104 Ru1 C103 35.6(4) .
C1 Ru1 C102 135.8(3) .
C105 Ru1 C102 60.8(3) .
C104 Ru1 C102 60.1(4) .
C103 Ru1 C102 35.6(3) .
C1 Ru1 C101 100.4(3) .
C105 Ru1 C101 39.6(3) .
C104 Ru1 C101 62.6(4) .
C103 Ru1 C101 61.2(3) .
C102 Ru1 C101 36.7(3) .
C1 Ru1 P1 84.98(19) .
C105 Ru1 P1 149.7(3) .
C104 Ru1 P1 155.7(3) .
C103 Ru1 P1 120.1(3) .
C102 Ru1 P1 100.0(2) .
C101 Ru1 P1 110.8(2) .
C1 Ru1 P2 88.81(18) .
C105 Ru1 P2 128.6(3) .
C104 Ru1 P2 102.5(3) .
C103 Ru1 P2 105.6(3) .
C102 Ru1 P2 135.4(2) .
C101 Ru1 P2 164.9(2) .
P1 Ru1 P2 81.75(7) .
C6 Ru2 C203 158.0(3) .
C6 Ru2 C202 130.4(4) .
C203 Ru2 C202 35.3(4) .
C6 Ru2 C205 98.0(3) .
C203 Ru2 C205 60.7(3) .
C202 Ru2 C205 58.6(4) .
C6 Ru2 C201 100.8(3) .
C203 Ru2 C201 58.9(4) .
C202 Ru2 C201 34.4(4) .
C205 Ru2 C201 35.1(4) .
C6 Ru2 C204 128.0(5) .
C203 Ru2 C204 36.9(4) .
C202 Ru2 C204 59.9(4) .
C205 Ru2 C204 37.5(4) .
C201 Ru2 C204 60.2(4) .
C6 Ru2 P3 83.9(2) .
C203 Ru2 P3 112.0(3) .
C202 Ru2 P3 99.3(3) .
C205 Ru2 P3 152.4(4) .
C201 Ru2 P3 117.4(3) .
C204 Ru2 P3 148.0(4) .
C6 Ru2 P4 86.6(2) .
C203 Ru2 P4 109.8(3) .
C202 Ru2 P4 143.0(4) .
C205 Ru2 P4 125.1(4) .
C201 Ru2 P4 159.3(3) .
C204 Ru2 P4 100.1(3) .
P3 Ru2 P4 82.38(8) .
C10 P1 C121 106.3(3) .
C10 P1 C111 102.4(4) .
C121 P1 C111 103.9(3) .
C10 P1 Ru1 107.0(2) .
C121 P1 Ru1 117.0(2) .
C111 P1 Ru1 118.8(3) .
C112 C111 C116 116.0(7) .
C112 C111 P1 121.8(6) .
C116 C111 P1 122.1(6) .
C111 C112 C113 121.3(8) .
C111 C112 H112 119.3 .
C113 C112 H112 119.3 .
C114 C113 C112 121.9(8) .
C114 C113 H113 119.1 .
C112 C113 H113 119.1 .
C115 C114 C113 118.8(8) .
C115 C114 H114 120.6 .
C113 C114 H114 120.6 .
C114 C115 C116 119.8(9) .
C114 C115 H115 120.1 .
C116 C115 H115 120.1 .
C115 C116 C111 122.2(9) .
C115 C116 H116 118.9 .
C111 C116 H116 118.9 .
C126 C121 C122 118.7(7) .
C126 C121 P1 121.1(5) .
C122 C121 P1 119.9(5) .
C123 C122 C121 120.2(7) .
C123 C122 H122 119.9 .
C121 C122 H122 119.9 .
C122 C123 C124 121.3(7) .
C122 C123 H123 119.4 .
C124 C123 H123 119.4 .
C123 C124 C125 118.9(7) .
C123 C124 H124 120.5 .
C125 C124 H124 120.5 .
C126 C125 C124 119.7(7) .
C126 C125 H125 120.1 .
C124 C125 H125 120.1 .
C121 C126 C125 121.1(7) .
C121 C126 H126 119.5 .
C125 C126 H126 119.5 .
C20 C10 P1 108.5(5) .
C20 C10 H10A 110 .
P1 C10 H10A 110 .
C20 C10 H10B 110 .
P1 C10 H10B 110 .
H10A C10 H10B 108.4 .
C10 C20 P2 110.5(5) .
C10 C20 H20A 109.6 .
P2 C20 H20A 109.6 .
C10 C20 H20B 109.6 .
P2 C20 H20B 109.6 .
H20A C20 H20B 108.1 .
C231 P2 C221 103.6(11) .
C211 P2 C221 99.1(11) .
C231 P2 C20 100.0(8) .
C211 P2 C20 111.0(10) .
C221 P2 C20 102.0(3) .
C231 P2 Ru1 115.7(11) .
C211 P2 Ru1 111.1(12) .
C221 P2 Ru1 120.9(2) .
C20 P2 Ru1 111.8(2) .
C212 C211 C216 114(3) .
C212 C211 P2 130(2) .
C216 C211 P2 116(2) .
C211 C212 C213 125(2) .
C211 C212 H212 117.4 .
C213 C212 H212 117.4 .
C214 C213 C212 120(3) .
C214 C213 H213 120.2 .
C212 C213 H213 120.2 .
C213 C214 C215 121(2) .
C213 C214 H214 119.5 .
C215 C214 H214 119.5 .
C214 C215 C216 118(2) .
C214 C215 H215 120.9 .
C216 C215 H215 120.9 .
C215 C216 C211 122(2) .
C215 C216 H216 119.1 .
C211 C216 H216 119.1 .
C236 C231 C232 114(3) .
C236 C231 P2 119.2(19) .
C232 C231 P2 125(2) .
C233 C232 C231 123(2) .
C233 C232 H232 118.5 .
C231 C232 H232 118.5 .
C234 C233 C232 118.8(18) .
C234 C233 H233 120.6 .
C232 C233 H233 120.6 .
C235 C234 C233 121(2) .
C235 C234 H234 119.3 .
C233 C234 H234 119.3 .
C234 C235 C236 118(2) .
C234 C235 H235 121.1 .
C236 C235 H235 121.1 .
C231 C236 C235 125(2) .
C231 C236 H236 117.7 .
C235 C236 H236 117.7 .
C226 C221 C222 119.1(7) .
C226 C221 P2 120.9(5) .
C222 C221 P2 120.0(5) .
C221 C222 C223 121.4(7) .
C221 C222 H222 119.3 .
C223 C222 H222 119.3 .
C224 C223 C222 118.4(7) .
C224 C223 H223 120.8 .
C222 C223 H223 120.8 .
C223 C224 C225 121.1(7) .
C223 C224 H224 119.5 .
C225 C224 H224 119.5 .
C226 C225 C224 119.3(7) .
C226 C225 H225 120.4 .
C224 C225 H225 120.4 .
C221 C226 C225 120.7(7) .
C221 C226 H226 119.6 .
C225 C226 H226 119.6 .
C2 C1 Ru1 171.8(6) .
C1 C2 C3 168.3(7) .
C4 C3 C2 172.8(8) .
C3 C4 C5 175.7(7) .
C6 C5 C4 178.0(8) .
C5 C6 Ru2 177.5(6) .
C321 P3 C311 92.4(9) .
C321 P3 C30 92.3(8) .
C311 P3 C30 110.2(8) .
C50 P3 C331 99.8(11) .
C50 P3 C341 115.8(10) .
C331 P3 C341 108.1(12) .
C321 P3 Ru2 126.8(6) .
C311 P3 Ru2 120.7(6) .
C30 P3 Ru2 110.3(6) .
C50 P3 Ru2 109.2(6) .
C331 P3 Ru2 109.2(8) .
C341 P3 Ru2 113.7(7) .
C316 C311 C312 118.9(17) .
C316 C311 P3 119.3(17) .
C312 C311 P3 121.8(12) .
C313 C312 C311 120.3(12) .
C313 C312 H312 119.9 .
C311 C312 H312 119.9 .
C314 C313 C312 119.8(13) .
C314 C313 H313 120.1 .
C312 C313 H313 120.1 .
C315 C314 C313 122.4(16) .
C315 C314 H314 118.8 .
C313 C314 H314 118.8 .
C314 C315 C316 118.6(19) .
C314 C315 H315 120.7 .
C316 C315 H315 120.7 .
C311 C316 C315 119(2) .
C311 C316 H316 120.5 .
C315 C316 H316 120.5 .
C336 C331 C332 120(2) .
C336 C331 P3 120(2) .
C332 C331 P3 120(2) .
C333 C332 C331 119(2) .
C333 C332 H332 120.5 .
C331 C332 H332 120.5 .
C332 C333 C334 117(2) .
C332 C333 H333 121.5 .
C334 C333 H333 121.5 .
C333 C334 C335 124(2) .
C333 C334 H334 118 .
C335 C334 H334 118 .
C336 C335 C334 115(3) .
C336 C335 H335 122.7 .
C334 C335 H335 122.7 .
C335 C336 C331 126(3) .
C335 C336 H336 117.2 .
C331 C336 H336 117.2 .
C322 C321 C326 120.8(17) .
C322 C321 P3 118.4(14) .
C326 C321 P3 120.7(12) .
C321 C322 C323 117.4(15) .
C321 C322 H322 121.3 .
C323 C322 H322 121.3 .
C324 C323 C322 121.4(17) .
C324 C323 H323 119.3 .
C322 C323 H323 119.3 .
C323 C324 C325 122(2) .
C323 C324 H324 119 .
C325 C324 H324 119 .
C324 C325 C326 119.1(16) .
C324 C325 H325 120.5 .
C326 C325 H325 120.5 .
C325 C326 C321 119.2(15) .
C325 C326 H326 120.4 .
C321 C326 H326 120.4 .
C342 C341 C346 118.3(19) .
C342 C341 P3 123.5(16) .
C346 C341 P3 118.1(15) .
C343 C342 C341 118.9(19) .
C343 C342 H342 120.5 .
C341 C342 H342 120.5 .
C344 C343 C342 123.4(18) .
C344 C343 H343 118.3 .
C342 C343 H343 118.3 .
C345 C344 C343 119(2) .
C345 C344 H344 120.7 .
C343 C344 H344 120.7 .
C344 C345 C346 121(3) .
C344 C345 H345 119.4 .
C346 C345 H345 119.4 .
C345 C346 C341 120(2) .
C345 C346 H346 120.2 .
C341 C346 H346 120.2 .
C40 C30 P3 104.9(11) .
C40 C30 H30A 110.8 .
P3 C30 H30A 110.8 .
C40 C30 H30B 110.8 .
P3 C30 H30B 110.8 .
H30A C30 H30B 108.8 .
C30 C40 P4 110.6(11) .
C30 C40 H40A 109.5 .
P4 C40 H40A 109.5 .
C30 C40 H40B 109.5 .
P4 C40 H40B 109.5 .
H40A C40 H40B 108.1 .
C60 C50 P3 110.9(12) .
C60 C50 H50A 109.5 .
P3 C50 H50A 109.5 .
C60 C50 H50B 109.5 .
P3 C50 H50B 109.5 .
H50A C50 H50B 108.1 .
C50 C60 P4 107.3(13) .
C50 C60 H60A 110.3 .
P4 C60 H60A 110.3 .
C50 C60 H60B 110.3 .
P4 C60 H60B 110.3 .
H60A C60 H60B 108.5 .
C431 P4 C441 91.9(18) .
C441 P4 C60 91.7(11) .
C411 P4 C40 97.7(12) .
C411 P4 C421 107.8(12) .
C40 P4 C421 115.0(8) .
C431 P4 Ru2 117(2) .
C441 P4 Ru2 127.6(7) .
C60 P4 Ru2 109.9(5) .
C411 P4 Ru2 114.0(13) .
C40 P4 Ru2 109.5(5) .
C421 P4 Ru2 112.1(6) .
C416 C411 C412 116(2) .
C416 C411 P4 118.2(19) .
C412 C411 P4 124(2) .
C413 C412 C411 121.2(18) .
C413 C412 H412 119.4 .
C411 C412 H412 119.4 .
C412 C413 C414 119.5(14) .
C412 C413 H413 120.2 .
C414 C413 H413 120.2 .
C415 C414 C413 120.1(16) .
C415 C414 H414 120 .
C413 C414 H414 120 .
C414 C415 C416 119(2) .
C414 C415 H415 120.3 .
C416 C415 H415 120.3 .
C411 C416 C415 123(2) .
C411 C416 H416 118.6 .
C415 C416 H416 118.6 .
C436 C431 C432 120(3) .
C436 C431 P4 123(3) .
C432 C431 P4 115(3) .
C433 C432 C431 118(2) .
C433 C432 H432 120.9 .
C431 C432 H432 120.9 .
C434 C433 C432 121.4(17) .
C434 C433 H433 119.3 .
C432 C433 H433 119.3 .
C433 C434 C435 117(2) .
C433 C434 H434 121.4 .
C435 C434 H434 121.4 .
C436 C435 C434 122(3) .
C436 C435 H435 119.1 .
C434 C435 H435 119.1 .
C431 C436 C435 120(3) .
C431 C436 H436 120.2 .
C435 C436 H436 120.2 .
C422 C421 C426 120(2) .
C422 C421 P4 123.8(14) .
C426 C421 P4 116.2(16) .
C421 C422 C423 120.7(19) .
C421 C422 H422 119.6 .
C423 C422 H422 119.6 .
C424 C423 C422 120(2) .
C424 C423 H423 120.2 .
C422 C423 H423 120.2 .
C423 C424 C425 123(2) .
C423 C424 H424 118.4 .
C425 C424 H424 118.4 .
C424 C425 C426 115(3) .
C424 C425 H425 122.6 .
C426 C425 H425 122.6 .
C421 C426 C425 122(2) .
C421 C426 H426 119.2 .
C425 C426 H426 119.2 .
C446 C441 C442 118(2) .
C446 C441 P4 124.6(13) .
C442 C441 P4 118(2) .
C443 C442 C441 121(2) .
C443 C442 H442 119.7 .
C441 C442 H442 119.7 .
C444 C443 C442 121(2) .
C444 C443 H443 119.7 .
C442 C443 H443 119.6 .
C443 C444 C445 121(3) .
C443 C444 H444 119.5 .
C445 C444 H444 119.5 .
C446 C445 C444 118(2) .
C446 C445 H445 120.8 .
C444 C445 H445 120.8 .
C445 C446 C441 121.5(17) .
C445 C446 H446 119.3 .
C441 C446 H446 119.3 .
C102 C101 C105 100.9(8) .
C102 C101 Ru1 71.4(4) .
C105 C101 Ru1 69.3(4) .
C102 C101 H101 129.5 .
C105 C101 H101 129.5 .
Ru1 C101 H101 122 .
C103 C102 C101 110.4(9) .
C103 C102 Ru1 72.0(5) .
C101 C102 Ru1 72.0(4) .
C103 C102 H102 124.8 .
C101 C102 H102 124.8 .
Ru1 C102 H102 122.8 .
C104 C103 C102 109.8(10) .
C104 C103 Ru1 71.8(5) .
C102 C103 Ru1 72.4(5) .
C104 C103 H103 125.1 .
C102 C103 H103 125.1 .
Ru1 C103 H103 122.4 .
C105 C104 C103 109.0(11) .
C105 C104 Ru1 72.6(6) .
C103 C104 Ru1 72.6(6) .
C105 C104 H104 125.5 .
C103 C104 H104 125.5 .
Ru1 C104 H104 121 .
C104 C105 C101 109.9(9) .
C104 C105 Ru1 72.9(6) .
C101 C105 Ru1 71.2(4) .
C104 C105 H105 125.1 .
C101 C105 H105 125.1 .
Ru1 C105 H105 122.5 .
C202 C201 C205 109.8(10) .
C202 C201 Ru2 72.1(6) .
C205 C201 Ru2 72.4(6) .
C202 C201 H201 125.1 .
C205 C201 H201 125.1 .
Ru2 C201 H201 122 .
C201 C202 C203 110.8(11) .
C201 C202 Ru2 73.5(6) .
C203 C202 Ru2 72.2(5) .
C201 C202 H202 124.6 .
C203 C202 H202 124.6 .
Ru2 C202 H202 121.2 .
C202 C203 C204 107.7(9) .
C202 C203 Ru2 72.5(5) .
C204 C203 Ru2 72.3(5) .
C202 C203 H203 126.1 .
C204 C203 H203 126.1 .
Ru2 C203 H203 120.8 .
C203 C204 C205 104.5(9) .
C203 C204 Ru2 70.8(5) .
C205 C204 Ru2 71.2(5) .
C203 C204 H204 127.7 .
C205 C204 H204 127.7 .
Ru2 C204 H204 122.1 .
C201 C205 C204 107.2(9) .
C201 C205 Ru2 72.4(5) .
C204 C205 Ru2 71.3(5) .
C201 C205 H205 126.4 .
C204 C205 H205 126.4 .
Ru2 C205 H205 121.6 .
C303 C301 C302 118.8(7) 5_676
C303 C301 H301 120.6 5_676
C302 C301 H301 120.6 .
C301 C302 C303 120.7(7) .
C301 C302 H302 119.6 .
C303 C302 H302 119.6 .
C301 C303 C302 120.5(7) 5_676
C301 C303 H303 119.8 5_676
C302 C303 H303 119.8 .

loop_
_geom_bond_atom_site_label_1
_geom_bond_atom_site_label_2
_geom_bond_distance
_geom_bond_site_symmetry_2
Ru1 C1 1.991(6) .
Ru1 C105 2.210(8) .
Ru1 C104 2.213(9) .
Ru1 C103 2.223(8) .
Ru1 C102 2.228(7) .
Ru1 C101 2.236(8) .
Ru1 P1 2.2460(18) .
Ru1 P2 2.2563(19) .
Ru2 C6 1.996(7) .
Ru2 C203 2.211(8) .
Ru2 C202 2.215(9) .
Ru2 C205 2.232(8) .
Ru2 C201 2.232(9) .
Ru2 C204 2.232(8) .
Ru2 P3 2.247(2) .
Ru2 P4 2.261(2) .
P1 C10 1.847(7) .
P1 C121 1.848(7) .
P1 C111 1.854(7) .
C111 C112 1.369(10) .
C111 C116 1.390(11) .
C112 C113 1.373(10) .
C112 H112 0.95 .
C113 C114 1.353(12) .
C113 H113 0.95 .
C114 C115 1.351(12) .
C114 H114 0.95 .
C115 C116 1.388(11) .
C115 H115 0.95 .
C116 H116 0.95 .
C121 C126 1.386(10) .
C121 C122 1.391(9) .
C122 C123 1.378(10) .
C122 H122 0.95 .
C123 C124 1.379(10) .
C123 H123 0.95 .
C124 C125 1.396(11) .
C124 H124 0.95 .
C125 C126 1.387(10) .
C125 H125 0.95 .
C126 H126 0.95 .
C10 C20 1.528(10) .
C10 H10A 0.99 .
C10 H10B 0.99 .
C20 P2 1.856(8) .
C20 H20A 0.99 .
C20 H20B 0.99 .
P2 C231 1.81(3) .
P2 C211 1.83(4) .
P2 C221 1.834(7) .
C211 C212 1.36(4) .
C211 C216 1.42(3) .
C212 C213 1.37(3) .
C212 H212 0.95 .
C213 C214 1.31(4) .
C213 H213 0.95 .
C214 C215 1.40(3) .
C214 H214 0.95 .
C215 C216 1.40(2) .
C215 H215 0.95 .
C216 H216 0.95 .
C231 C236 1.33(3) .
C231 C232 1.38(3) .
C232 C233 1.37(2) .
C232 H232 0.95 .
C233 C234 1.33(3) .
C233 H233 0.95 .
C234 C235 1.33(3) .
C234 H234 0.95 .
C235 C236 1.39(3) .
C235 H235 0.95 .
C236 H236 0.95 .
C221 C226 1.386(10) .
C221 C222 1.391(9) .
C222 C223 1.401(9) .
C222 H222 0.95 .
C223 C224 1.386(11) .
C223 H223 0.95 .
C224 C225 1.399(11) .
C224 H224 0.95 .
C225 C226 1.392(10) .
C225 H225 0.95 .
C226 H226 0.95 .
C1 C2 1.217(9) .
C2 C3 1.385(9) .
C3 C4 1.213(9) .
C4 C5 1.376(10) .
C5 C6 1.221(9) .
P3 C321 1.71(2) .
P3 C311 1.73(2) .
P3 C30 1.845(16) .
P3 C50 1.936(19) .
P3 C331 1.98(2) .
P3 C341 1.99(2) .
C311 C316 1.40(3) .
C311 C312 1.41(2) .
C312 C313 1.395(18) .
C312 H312 0.95 .
C313 C314 1.382(18) .
C313 H313 0.95 .
C314 C315 1.36(3) .
C314 H314 0.95 .
C315 C316 1.46(4) .
C315 H315 0.95 .
C316 H316 0.95 .
C331 C336 1.37(4) .
C331 C332 1.46(3) .
C332 C333 1.37(2) .
C332 H332 0.95 .
C333 C334 1.40(3) .
C333 H333 0.95 .
C334 C335 1.47(4) .
C334 H334 0.95 .
C335 C336 1.28(5) .
C335 H335 0.95 .
C336 H336 0.95 .
C321 C322 1.39(2) .
C321 C326 1.42(2) .
C322 C323 1.44(2) .
C322 H322 0.95 .
C323 C324 1.33(3) .
C323 H323 0.95 .
C324 C325 1.40(3) .
C324 H324 0.95 .
C325 C326 1.41(2) .
C325 H325 0.95 .
C326 H326 0.95 .
C341 C342 1.42(2) .
C341 C346 1.43(3) .
C342 C343 1.38(2) .
C342 H342 0.95 .
C343 C344 1.38(2) .
C343 H343 0.95 .
C344 C345 1.38(3) .
C344 H344 0.95 .
C345 C346 1.41(3) .
C345 H345 0.95 .
C346 H346 0.95 .
C30 C40 1.53(2) .
C30 H30A 0.99 .
C30 H30B 0.99 .
C40 P4 1.962(16) .
C40 H40A 0.99 .
C40 H40B 0.99 .
C50 C60 1.52(2) .
C50 H50A 0.99 .
C50 H50B 0.99 .
C60 P4 1.775(17) .
C60 H60A 0.99 .
C60 H60B 0.99 .
P4 C431 1.72(4) .
P4 C441 1.73(3) .
P4 C411 1.92(3) .
P4 C421 2.00(2) .
C411 C416 1.39(4) .
C411 C412 1.41(3) .
C412 C413 1.39(2) .
C412 H412 0.95 .
C413 C414 1.43(2) .
C413 H413 0.95 .
C414 C415 1.31(4) .
C414 H414 0.95 .
C415 C416 1.42(3) .
C415 H415 0.95 .
C416 H416 0.95 .
C431 C436 1.32(6) .
C431 C432 1.46(5) .
C432 C433 1.41(2) .
C432 H432 0.95 .
C433 C434 1.35(3) .
C433 H433 0.95 .
C434 C435 1.47(5) .
C434 H434 0.95 .
C435 C436 1.39(4) .
C435 H435 0.95 .
C436 H436 0.95 .
C421 C422 1.35(3) .
C421 C426 1.37(3) .
C422 C423 1.39(3) .
C422 H422 0.95 .
C423 C424 1.32(3) .
C423 H423 0.95 .
C424 C425 1.41(3) .
C424 H424 0.95 .
C425 C426 1.42(4) .
C425 H425 0.95 .
C426 H426 0.95 .
C441 C446 1.40(3) .
C441 C442 1.41(2) .
C442 C443 1.35(3) .
C442 H442 0.95 .
C443 C444 1.33(4) .
C443 H443 0.95 .
C444 C445 1.43(3) .
C444 H444 0.95 .
C445 C446 1.34(2) .
C445 H445 0.95 .
C446 H446 0.95 .
C101 C102 1.405(11) .
C101 C105 1.505(13) .
C101 H101 0.95 .
C102 C103 1.362(12) .
C102 H102 0.95 .
C103 C104 1.356(14) .
C103 H103 0.95 .
C104 C105 1.314(14) .
C104 H104 0.95 .
C105 H105 0.95 .
C201 C202 1.315(14) .
C201 C205 1.346(15) .
C201 H201 0.95 .
C202 C203 1.341(14) .
C202 H202 0.95 .
C203 C204 1.406(14) .
C203 H203 0.95 .
C204 C205 1.434(15) .
C204 H204 0.95 .
C205 H205 0.95 .
C301 C303 1.356(10) 5_676
C301 C302 1.378(10) .
C301 H301 0.95 .
C302 C303 1.379(10) .
C302 H302 0.95 .
C303 C301 1.356(10) 5_676
C303 H303 0.95 .
